data_7063387
loop_
_publ_author_name
'Petrov, Pavel A.'
'Filippova, Elizaveta A.'
'Sukhikh, Taisiya S.'
'Sheven, Dmitriy G.'
'Novikov, Alexander S.'

_publ_section_title
;
 Adducts of a sterically hindered tellurium(iv) catecholate with diimines
;
_journal_issue 35
_journal_name_full 'New Journal of Chemistry'
_journal_page_first 15483
_journal_page_last 15492
_journal_paper_doi 10.1039/D4NJ02469A
_journal_volume 48
_journal_year 2024
_chemical_formula_moiety 'C28 H40 O4 Te'
_chemical_formula_sum 'C28 H40 O4 Te'
_chemical_formula_weight 568.20
_space_group_crystal_system triclinic
_space_group_IT_number 2
_space_group_name_Hall '-P 1'
_space_group_name_H-M_alt 'P -1'
_atom_sites_solution_hydrogens geom
_atom_sites_solution_primary dual
_audit_creation_date 2024-06-24
_audit_creation_method
;
Olex2 1.3
(compiled 2019.09.11 svn.r3662 for OlexSys, GUI svn.r5938)
;
_audit_update_record
;
2024-07-25 deposited with the CCDC.	2024-07-30 downloaded from the CCDC.
;
_cell_angle_alpha 80.413(6)
_cell_angle_beta 79.028(5)
_cell_angle_gamma 75.662(5)
_cell_formula_units_Z 4
_cell_length_a 10.7879(19)
_cell_length_b 11.946(2)
_cell_length_c 21.895(4)
_cell_measurement_reflns_used 2082
_cell_measurement_temperature 150.15
_cell_measurement_theta_max 21.97
_cell_measurement_theta_min 2.52
_cell_volume 2662.6(8)
_computing_cell_refinement 'Bruker SAINT'
_computing_data_collection 'Bruker APEX3'
_computing_data_reduction 'Bruker SAINT'
_computing_molecular_graphics 'Olex2 1.3 (Dolomanov et al., 2009)'
_computing_publication_material 'Olex2 1.3 (Dolomanov et al., 2009)'
_computing_structure_refinement 'ShelXL 2014/7 (Sheldrick, 2015)'
_computing_structure_solution 'SHELXT 2014/5 (Sheldrick, 2014)'
_diffrn_ambient_temperature 150.15
_diffrn_detector_area_resol_mean 7.41
_diffrn_detector_type 'Bruker PHOTON III area detector'
_diffrn_measured_fraction_theta_full 0.986
_diffrn_measured_fraction_theta_max 0.986
_diffrn_measurement_device_type 'Bruker D8 Venture diffractometer'
_diffrn_measurement_method '\f and \w scans'
_diffrn_radiation_monochromator 'Incoatec HELIOS multilayer mirrors'
_diffrn_radiation_type MoK\a
_diffrn_radiation_wavelength 0.71073
_diffrn_reflns_av_R_equivalents 0.0910
_diffrn_reflns_av_unetI/netI 0.1770
_diffrn_reflns_Laue_measured_fraction_full 0.986
_diffrn_reflns_Laue_measured_fraction_max 0.986
_diffrn_reflns_limit_h_max 12
_diffrn_reflns_limit_h_min -12
_diffrn_reflns_limit_k_max 14
_diffrn_reflns_limit_k_min -14
_diffrn_reflns_limit_l_max 26
_diffrn_reflns_limit_l_min -26
_diffrn_reflns_number 16229
_diffrn_reflns_point_group_measured_fraction_full 0.986
_diffrn_reflns_point_group_measured_fraction_max 0.986
_diffrn_reflns_theta_full 25.038
_diffrn_reflns_theta_max 25.038
_diffrn_reflns_theta_min 1.774
_diffrn_source 'Incoatec IuS3.0 microfocus X-ray tube'
_diffrn_source_current 1.4
_diffrn_source_power 0.07
_diffrn_source_voltage 50.0
_diffrn_standards_number 0
_exptl_absorpt_coefficient_mu 1.147
_exptl_absorpt_correction_T_max 0.7451
_exptl_absorpt_correction_T_min 0.5089
_exptl_absorpt_correction_type multi-scan
_exptl_absorpt_process_details
;
TWINABS-2012/1 (Bruker,2012) was used for absorption correction.
 
For component 1:
 wR2(int) was 0.1340 before and 0.0845 after correction.
 
For component 2:
 wR2(int) was 0.1412 before and 0.0909 after correction.
 The Ratio of minimum to maximum transmission is 0.68.

Final HKLF 4 output contains 47073 reflections, Rint = 0.1319
 (9504 with I > 3sig(I), Rint = 0.0910)
;
_exptl_crystal_colour yellow
_exptl_crystal_colour_primary yellow
_exptl_crystal_density_diffrn 1.417
_exptl_crystal_description needle
_exptl_crystal_F_000 1168
_exptl_crystal_size_max 0.28
_exptl_crystal_size_mid 0.03
_exptl_crystal_size_min 0.03
_refine_diff_density_max 1.682
_refine_diff_density_min -1.428
_refine_diff_density_rms 0.162
_refine_ls_extinction_method none
_refine_ls_goodness_of_fit_ref 0.923
_refine_ls_hydrogen_treatment constr
_refine_ls_matrix_type full
_refine_ls_number_parameters 619
_refine_ls_number_reflns 9281
_refine_ls_number_restraints 0
_refine_ls_restrained_S_all 0.923
_refine_ls_R_factor_all 0.1359
_refine_ls_R_factor_gt 0.0718
_refine_ls_shift/su_max 0.000
_refine_ls_shift/su_mean 0.000
_refine_ls_structure_factor_coef Fsqd
_refine_ls_weighting_details 'w=1/[\s^2^(Fo^2^)+(0.0510P)^2^] where P=(Fo^2^+2Fc^2^)/3'
_refine_ls_weighting_scheme calc
_refine_ls_wR_factor_gt 0.1486
_refine_ls_wR_factor_ref 0.1746
_reflns_Friedel_coverage 0.000
_reflns_number_gt 4995
_reflns_number_total 9281
_reflns_threshold_expression 'I > 2\s(I)'
_cod_data_source_file d4nj02469a3.cif
_cod_data_source_block 1
_cod_depositor_comments 'Adding full bibliography for 7063385--7063390.cif.'
_cod_original_cell_volume 2662.5(9)
_cod_database_code 7063387
_shelx_shelxl_version_number 2014/7
_shelx_space_group_comment
;
The symmetry employed for this shelxl refinement is uniquely defined
by the following loop, which should always be used as a source of
symmetry information in preference to the above space-group names.
They are only intended as comments.
;
_shelx_estimated_absorpt_t_max 0.966
_shelx_estimated_absorpt_t_min 0.739
_olex2_refinement_description
;
1.a Aromatic/amide H refined with riding coordinates:
 C4(H4), C5(H5), C18(H18), C19(H19), C32(H32), C33(H33), C46(H46), C47(H47)
1.b Idealised Me refined as rotating group:
 C8(H8A,H8B,H8C), C9(H9A,H9B,H9C), C10(H10A,H10B,H10C), C12(H12A,H12B,H12C),
 C13(H13A,H13B,H13C), C14(H14A,H14B,H14C), C22(H22A,H22B,H22C), C23(H23A,H23B,
 H23C), C24(H24A,H24B,H24C), C26(H26A,H26B,H26C), C27(H27A,H27B,H27C), C28(H28A,
 H28B,H28C), C36(H36A,H36B,H36C), C37(H37A,H37B,H37C), C38(H38A,H38B,H38C),
 C40(H40A,H40B,H40C), C41(H41A,H41B,H41C), C42(H42A,H42B,H42C), C50(H50A,H50B,
 H50C), C51(H51A,H51B,H51C), C52(H52A,H52B,H52C), C54(H54A,H54B,H54C), C55(H55A,
 H55B,H55C), C56(H56A,H56B,H56C)
;
_olex2_submission_special_instructions 'No special instructions were received'

loop_
_space_group_symop_operation_xyz
'x, y, z'
'-x, -y, -z'

loop_
_atom_site_label
_atom_site_type_symbol
_atom_site_fract_x
_atom_site_fract_y
_atom_site_fract_z
_atom_site_U_iso_or_equiv
_atom_site_adp_type
_atom_site_occupancy
_atom_site_site_symmetry_order
_atom_site_calc_flag
_atom_site_refinement_flags_posn
_atom_site_refinement_flags_adp
_atom_site_refinement_flags_occupancy
_atom_site_disorder_assembly
_atom_site_disorder_group
Te1 Te 0.49669(5) -0.11286(5) 0.28641(3) 0.02838(19) Uani 1 1 d . . . . .
Te2 Te 0.48747(5) 0.40685(5) 0.28348(3) 0.02757(19) Uani 1 1 d . . . . .
O1 O 0.4164(5) 0.0229(4) 0.2334(3) 0.0291(14) Uani 1 1 d . . . . .
O2 O 0.3890(5) -0.0149(5) 0.3528(3) 0.0323(15) Uani 1 1 d . . . . .
O3 O 0.6152(5) -0.1453(5) 0.2061(3) 0.0273(14) Uani 1 1 d . . . . .
O4 O 0.6388(5) -0.0520(5) 0.3005(3) 0.0310(15) Uani 1 1 d . . . . .
O5 O 0.6310(5) 0.4710(5) 0.2940(3) 0.0312(14) Uani 1 1 d . . . . .
O6 O 0.3965(6) 0.5046(5) 0.3531(3) 0.0327(15) Uani 1 1 d . . . . .
O7 O 0.3953(5) 0.5363(5) 0.2307(3) 0.0298(14) Uani 1 1 d . . . . .
O8 O 0.5978(5) 0.3776(4) 0.2008(3) 0.0269(14) Uani 1 1 d . . . . .
C1 C 0.3518(8) 0.1183(7) 0.2647(4) 0.030(2) Uani 1 1 d . . . . .
C2 C 0.3406(8) 0.0983(7) 0.3297(4) 0.030(2) Uani 1 1 d . . . . .
C3 C 0.2743(8) 0.1855(7) 0.3668(4) 0.033(2) Uani 1 1 d . . . . .
C4 C 0.2256(8) 0.2937(7) 0.3339(4) 0.030(2) Uani 1 1 d . . . . .
H4 H 0.1829 0.3567 0.3570 0.035 Uiso 1 1 calc R U . . .
C5 C 0.2369(8) 0.3127(7) 0.2691(4) 0.028(2) Uani 1 1 d . . . . .
H5 H 0.2023 0.3883 0.2496 0.034 Uiso 1 1 calc R U . . .
C6 C 0.2978(8) 0.2243(7) 0.2311(4) 0.028(2) Uani 1 1 d . . . . .
C7 C 0.2454(8) 0.1586(7) 0.4377(4) 0.033(2) Uani 1 1 d . . . . .
C8 C 0.1784(10) 0.2681(8) 0.4707(5) 0.048(3) Uani 1 1 d . . . . .
H8A H 0.2323 0.3257 0.4592 0.072 Uiso 1 1 calc R U . . .
H8B H 0.1668 0.2462 0.5162 0.072 Uiso 1 1 calc R U . . .
H8C H 0.0937 0.3015 0.4574 0.072 Uiso 1 1 calc R U . . .
C9 C 0.1472(9) 0.0770(8) 0.4537(5) 0.041(2) Uani 1 1 d . . . . .
H9A H 0.0643 0.1193 0.4409 0.062 Uiso 1 1 calc R U . . .
H9B H 0.1342 0.0519 0.4990 0.062 Uiso 1 1 calc R U . . .
H9C H 0.1817 0.0085 0.4313 0.062 Uiso 1 1 calc R U . . .
C10 C 0.3701(10) 0.1033(9) 0.4664(5) 0.058(3) Uani 1 1 d . . . . .
H10A H 0.4138 0.0311 0.4486 0.087 Uiso 1 1 calc R U . . .
H10B H 0.3477 0.0860 0.5120 0.087 Uiso 1 1 calc R U . . .
H10C H 0.4279 0.1577 0.4569 0.087 Uiso 1 1 calc R U . . .
C11 C 0.2998(8) 0.2401(7) 0.1609(5) 0.036(2) Uani 1 1 d . . . . .
C12 C 0.2330(9) 0.1545(7) 0.1422(5) 0.044(3) Uani 1 1 d . . . . .
H12A H 0.2753 0.0746 0.1569 0.066 Uiso 1 1 calc R U . . .
H12B H 0.2394 0.1641 0.0965 0.066 Uiso 1 1 calc R U . . .
H12C H 0.1416 0.1701 0.1613 0.066 Uiso 1 1 calc R U . . .
C13 C 0.4405(9) 0.2187(8) 0.1253(5) 0.041(3) Uani 1 1 d . . . . .
H13A H 0.4890 0.2657 0.1399 0.062 Uiso 1 1 calc R U . . .
H13B H 0.4392 0.2407 0.0802 0.062 Uiso 1 1 calc R U . . .
H13C H 0.4823 0.1360 0.1332 0.062 Uiso 1 1 calc R U . . .
C14 C 0.2323(9) 0.3636(7) 0.1361(5) 0.042(3) Uani 1 1 d . . . . .
H14A H 0.1434 0.3822 0.1584 0.063 Uiso 1 1 calc R U . . .
H14B H 0.2308 0.3681 0.0912 0.063 Uiso 1 1 calc R U . . .
H14C H 0.2797 0.4195 0.1430 0.063 Uiso 1 1 calc R U . . .
C15 C 0.7173(8) -0.0905(7) 0.1955(4) 0.026(2) Uani 1 1 d . . . . .
C16 C 0.7317(8) -0.0433(7) 0.2476(4) 0.030(2) Uani 1 1 d . . . . .
C17 C 0.8365(8) 0.0092(7) 0.2464(4) 0.030(2) Uani 1 1 d . . . . .
C18 C 0.9168(8) 0.0148(7) 0.1891(4) 0.034(2) Uani 1 1 d . . . . .
H18 H 0.9874 0.0511 0.1849 0.041 Uiso 1 1 calc R U . . .
C19 C 0.8997(8) -0.0296(7) 0.1379(4) 0.029(2) Uani 1 1 d . . . . .
H19 H 0.9607 -0.0238 0.1007 0.035 Uiso 1 1 calc R U . . .
C20 C 0.7976(8) -0.0827(6) 0.1376(4) 0.027(2) Uani 1 1 d . . . . .
C21 C 0.8515(8) 0.0603(7) 0.3037(4) 0.030(2) Uani 1 1 d . . . . .
C22 C 0.7330(9) 0.1582(7) 0.3194(5) 0.042(3) Uani 1 1 d . . . . .
H22A H 0.7272 0.2201 0.2838 0.063 Uiso 1 1 calc R U . . .
H22B H 0.7415 0.1900 0.3565 0.063 Uiso 1 1 calc R U . . .
H22C H 0.6545 0.1273 0.3279 0.063 Uiso 1 1 calc R U . . .
C23 C 0.8650(10) -0.0333(8) 0.3601(5) 0.050(3) Uani 1 1 d . . . . .
H23A H 0.8694 0.0021 0.3967 0.075 Uiso 1 1 calc R U . . .
H23B H 0.9443 -0.0930 0.3510 0.075 Uiso 1 1 calc R U . . .
H23C H 0.7899 -0.0691 0.3689 0.075 Uiso 1 1 calc R U . . .
C24 C 0.9699(9) 0.1141(8) 0.2901(4) 0.042(2) Uani 1 1 d . . . . .
H24A H 0.9608 0.1762 0.2547 0.062 Uiso 1 1 calc R U . . .
H24B H 1.0480 0.0540 0.2796 0.062 Uiso 1 1 calc R U . . .
H24C H 0.9768 0.1467 0.3272 0.062 Uiso 1 1 calc R U . . .
C25 C 0.7775(8) -0.1290(8) 0.0795(4) 0.030(2) Uani 1 1 d . . . . .
C26 C 0.6437(9) -0.0681(8) 0.0616(5) 0.044(3) Uani 1 1 d . . . . .
H26A H 0.6373 0.0161 0.0529 0.066 Uiso 1 1 calc R U . . .
H26B H 0.5760 -0.0844 0.0964 0.066 Uiso 1 1 calc R U . . .
H26C H 0.6325 -0.0972 0.0242 0.066 Uiso 1 1 calc R U . . .
C27 C 0.7892(8) -0.2619(7) 0.0929(4) 0.034(2) Uani 1 1 d . . . . .
H27A H 0.7727 -0.2900 0.0563 0.052 Uiso 1 1 calc R U . . .
H27B H 0.7257 -0.2795 0.1294 0.052 Uiso 1 1 calc R U . . .
H27C H 0.8767 -0.3004 0.1014 0.052 Uiso 1 1 calc R U . . .
C28 C 0.8786(9) -0.1044(8) 0.0234(4) 0.038(2) Uani 1 1 d . . . . .
H28A H 0.8659 -0.1372 -0.0125 0.056 Uiso 1 1 calc R U . . .
H28B H 0.9654 -0.1401 0.0337 0.056 Uiso 1 1 calc R U . . .
H28C H 0.8697 -0.0201 0.0128 0.056 Uiso 1 1 calc R U . . .
C29 C 0.6010(8) 0.5509(7) 0.3365(4) 0.029(2) Uani 1 1 d . . . . .
C30 C 0.4694(9) 0.5741(7) 0.3684(4) 0.033(2) Uani 1 1 d . . . . .
C31 C 0.4251(9) 0.6532(7) 0.4120(4) 0.033(2) Uani 1 1 d . . . . .
C32 C 0.5186(9) 0.7078(7) 0.4214(4) 0.038(2) Uani 1 1 d . . . . .
H32 H 0.4939 0.7632 0.4505 0.046 Uiso 1 1 calc R U . . .
C33 C 0.6470(8) 0.6862(7) 0.3905(4) 0.036(2) Uani 1 1 d . . . . .
H33 H 0.7043 0.7288 0.3987 0.043 Uiso 1 1 calc R U . . .
C34 C 0.6938(8) 0.6036(7) 0.3479(4) 0.033(2) Uani 1 1 d . . . . .
C35 C 0.2872(8) 0.6739(8) 0.4465(4) 0.038(2) Uani 1 1 d . . . . .
C36 C 0.2693(9) 0.7505(8) 0.4989(5) 0.051(3) Uani 1 1 d . . . . .
H36A H 0.3317 0.7142 0.5275 0.077 Uiso 1 1 calc R U . . .
H36B H 0.1811 0.7586 0.5221 0.077 Uiso 1 1 calc R U . . .
H36C H 0.2839 0.8276 0.4803 0.077 Uiso 1 1 calc R U . . .
C37 C 0.2512(11) 0.5603(8) 0.4768(6) 0.062(4) Uani 1 1 d . . . . .
H37A H 0.2600 0.5099 0.4445 0.093 Uiso 1 1 calc R U . . .
H37B H 0.1614 0.5763 0.4982 0.093 Uiso 1 1 calc R U . . .
H37C H 0.3089 0.5214 0.5073 0.093 Uiso 1 1 calc R U . . .
C38 C 0.1958(8) 0.7366(8) 0.3998(5) 0.047(3) Uani 1 1 d . . . . .
H38A H 0.2069 0.8166 0.3872 0.071 Uiso 1 1 calc R U . . .
H38B H 0.1060 0.7379 0.4195 0.071 Uiso 1 1 calc R U . . .
H38C H 0.2160 0.6954 0.3627 0.071 Uiso 1 1 calc R U . . .
C39 C 0.8366(8) 0.5675(7) 0.3180(4) 0.032(2) Uani 1 1 d . . . . .
C40 C 0.9193(9) 0.6342(9) 0.3417(5) 0.052(3) Uani 1 1 d . . . . .
H40A H 0.8887 0.7180 0.3300 0.079 Uiso 1 1 calc R U . . .
H40B H 1.0101 0.6099 0.3227 0.079 Uiso 1 1 calc R U . . .
H40C H 0.9119 0.6172 0.3874 0.079 Uiso 1 1 calc R U . . .
C41 C 0.8848(9) 0.4381(8) 0.3364(5) 0.047(3) Uani 1 1 d . . . . .
H41A H 0.8713 0.4207 0.3822 0.071 Uiso 1 1 calc R U . . .
H41B H 0.9774 0.4153 0.3202 0.071 Uiso 1 1 calc R U . . .
H41C H 0.8370 0.3947 0.3187 0.071 Uiso 1 1 calc R U . . .
C42 C 0.8495(10) 0.5986(8) 0.2471(4) 0.043(3) Uani 1 1 d . . . . .
H42A H 0.7972 0.5580 0.2305 0.064 Uiso 1 1 calc R U . . .
H42B H 0.9405 0.5749 0.2284 0.064 Uiso 1 1 calc R U . . .
H42C H 0.8192 0.6829 0.2369 0.064 Uiso 1 1 calc R U . . .
C43 C 0.4549(8) 0.5492(7) 0.1693(4) 0.028(2) Uani 1 1 d . . . . .
C44 C 0.5694(8) 0.4667(6) 0.1527(4) 0.028(2) Uani 1 1 d . . . . .
C45 C 0.6425(8) 0.4717(7) 0.0933(5) 0.032(2) Uani 1 1 d . . . . .
C46 C 0.5925(8) 0.5624(7) 0.0498(4) 0.034(2) Uani 1 1 d . . . . .
H46 H 0.6380 0.5693 0.0082 0.041 Uiso 1 1 calc R U . . .
C47 C 0.4776(8) 0.6435(7) 0.0655(4) 0.036(2) Uani 1 1 d . . . . .
H47 H 0.4462 0.7016 0.0334 0.043 Uiso 1 1 calc R U . . .
C48 C 0.4066(8) 0.6438(6) 0.1256(4) 0.025(2) Uani 1 1 d . . . . .
C49 C 0.7708(8) 0.3857(7) 0.0785(4) 0.029(2) Uani 1 1 d . . . . .
C50 C 0.8643(9) 0.3920(8) 0.1216(5) 0.046(3) Uani 1 1 d . . . . .
H50A H 0.8777 0.4715 0.1163 0.068 Uiso 1 1 calc R U . . .
H50B H 0.9474 0.3379 0.1109 0.068 Uiso 1 1 calc R U . . .
H50C H 0.8277 0.3708 0.1653 0.068 Uiso 1 1 calc R U . . .
C51 C 0.7552(9) 0.2608(7) 0.0843(4) 0.036(2) Uani 1 1 d . . . . .
H51A H 0.7094 0.2395 0.1262 0.054 Uiso 1 1 calc R U . . .
H51B H 0.8408 0.2082 0.0780 0.054 Uiso 1 1 calc R U . . .
H51C H 0.7053 0.2545 0.0525 0.054 Uiso 1 1 calc R U . . .
C52 C 0.8375(10) 0.4182(8) 0.0107(5) 0.046(3) Uani 1 1 d . . . . .
H52A H 0.7871 0.4058 -0.0194 0.069 Uiso 1 1 calc R U . . .
H52B H 0.9251 0.3692 0.0039 0.069 Uiso 1 1 calc R U . . .
H52C H 0.8424 0.5003 0.0048 0.069 Uiso 1 1 calc R U . . .
C53 C 0.2858(8) 0.7381(7) 0.1456(4) 0.031(2) Uani 1 1 d . . . . .
C54 C 0.2567(8) 0.8326(8) 0.0899(4) 0.039(2) Uani 1 1 d . . . . .
H54A H 0.2400 0.7973 0.0559 0.059 Uiso 1 1 calc R U . . .
H54B H 0.3313 0.8685 0.0751 0.059 Uiso 1 1 calc R U . . .
H54C H 0.1803 0.8923 0.1034 0.059 Uiso 1 1 calc R U . . .
C55 C 0.3086(9) 0.7964(8) 0.1982(5) 0.043(3) Uani 1 1 d . . . . .
H55A H 0.2327 0.8582 0.2093 0.065 Uiso 1 1 calc R U . . .
H55B H 0.3850 0.8299 0.1841 0.065 Uiso 1 1 calc R U . . .
H55C H 0.3228 0.7384 0.2350 0.065 Uiso 1 1 calc R U . . .
C56 C 0.1675(8) 0.6852(7) 0.1668(4) 0.034(2) Uani 1 1 d . . . . .
H56A H 0.1545 0.6472 0.1328 0.051 Uiso 1 1 calc R U . . .
H56B H 0.0908 0.7468 0.1773 0.051 Uiso 1 1 calc R U . . .
H56C H 0.1809 0.6276 0.2038 0.051 Uiso 1 1 calc R U . . .

loop_
_atom_site_aniso_label
_atom_site_aniso_U_11
_atom_site_aniso_U_22
_atom_site_aniso_U_33
_atom_site_aniso_U_23
_atom_site_aniso_U_13
_atom_site_aniso_U_12
Te1 0.0235(3) 0.0276(4) 0.0312(4) 0.0020(3) -0.0040(3) -0.0044(2)
Te2 0.0229(3) 0.0265(3) 0.0308(4) 0.0016(3) -0.0053(3) -0.0035(2)
O1 0.029(3) 0.025(3) 0.029(4) -0.008(3) 0.001(3) 0.000(3)
O2 0.024(3) 0.032(3) 0.033(4) 0.000(3) -0.003(3) 0.002(3)
O3 0.018(3) 0.031(3) 0.034(4) 0.000(3) -0.004(3) -0.011(2)
O4 0.031(3) 0.029(3) 0.034(4) 0.001(3) -0.004(3) -0.012(3)
O5 0.021(3) 0.035(3) 0.040(4) -0.013(3) 0.000(3) -0.008(3)
O6 0.031(3) 0.040(4) 0.030(4) -0.014(3) -0.002(3) -0.008(3)
O7 0.021(3) 0.035(3) 0.032(4) -0.001(3) -0.003(3) -0.006(3)
O8 0.023(3) 0.023(3) 0.032(4) 0.001(3) -0.005(3) 0.000(2)
C1 0.017(4) 0.028(5) 0.044(6) 0.001(4) -0.004(4) -0.010(4)
C2 0.025(5) 0.024(5) 0.036(6) 0.005(4) -0.007(4) 0.001(4)
C3 0.021(5) 0.034(5) 0.041(6) 0.003(4) -0.009(4) -0.003(4)
C4 0.021(5) 0.029(5) 0.038(6) -0.002(4) -0.009(4) -0.004(4)
C5 0.026(5) 0.032(5) 0.027(5) 0.001(4) -0.008(4) -0.006(4)
C6 0.023(5) 0.034(5) 0.028(5) -0.001(4) -0.001(4) -0.012(4)
C7 0.029(5) 0.036(5) 0.030(5) -0.001(4) -0.001(4) -0.007(4)
C8 0.062(7) 0.033(6) 0.042(6) -0.008(5) -0.011(5) 0.007(5)
C9 0.043(6) 0.040(6) 0.042(6) -0.002(5) -0.007(5) -0.014(4)
C10 0.041(7) 0.076(8) 0.052(7) -0.002(6) -0.020(6) 0.000(5)
C11 0.026(5) 0.031(5) 0.051(7) 0.002(5) -0.006(4) -0.011(4)
C12 0.047(6) 0.033(5) 0.057(7) 0.004(5) -0.017(5) -0.018(5)
C13 0.047(6) 0.031(5) 0.039(6) -0.002(4) 0.006(5) -0.006(4)
C14 0.039(6) 0.029(5) 0.050(7) 0.013(5) -0.012(5) -0.004(4)
C15 0.021(5) 0.022(4) 0.037(6) -0.002(4) -0.017(4) 0.001(3)
C16 0.030(5) 0.017(4) 0.033(6) 0.005(4) -0.006(4) 0.010(4)
C17 0.023(5) 0.023(5) 0.044(6) 0.001(4) -0.016(4) 0.000(4)
C18 0.032(5) 0.026(5) 0.042(6) -0.003(4) -0.002(5) -0.006(4)
C19 0.019(5) 0.021(4) 0.046(6) -0.001(4) -0.004(4) -0.006(3)
C20 0.028(5) 0.014(4) 0.034(5) 0.008(4) -0.015(4) 0.003(3)
C21 0.029(5) 0.022(5) 0.037(6) -0.003(4) -0.004(4) -0.001(4)
C22 0.041(6) 0.032(5) 0.045(6) -0.004(4) 0.001(5) 0.000(4)
C23 0.073(8) 0.028(5) 0.044(7) 0.007(5) -0.017(6) -0.005(5)
C24 0.054(6) 0.041(6) 0.033(6) 0.002(4) -0.012(5) -0.018(5)
C25 0.028(5) 0.041(6) 0.019(5) -0.001(4) -0.002(4) -0.005(4)
C26 0.033(6) 0.051(6) 0.045(6) 0.004(5) -0.018(5) 0.000(4)
C27 0.035(5) 0.031(5) 0.037(6) -0.008(4) -0.001(4) -0.009(4)
C28 0.045(6) 0.041(6) 0.024(5) -0.006(4) -0.002(4) -0.005(4)
C29 0.019(5) 0.022(5) 0.043(6) 0.003(4) -0.008(4) 0.000(3)
C30 0.038(5) 0.028(5) 0.030(5) 0.009(4) -0.010(4) -0.009(4)
C31 0.037(5) 0.024(5) 0.030(5) 0.001(4) -0.007(4) 0.007(4)
C32 0.049(6) 0.030(5) 0.031(6) -0.003(4) -0.010(5) 0.002(5)
C33 0.035(6) 0.031(5) 0.043(6) 0.009(4) -0.022(5) -0.007(4)
C34 0.026(5) 0.022(5) 0.041(6) -0.004(4) -0.002(4) 0.009(4)
C35 0.029(5) 0.036(5) 0.037(6) 0.008(4) 0.009(4) -0.004(4)
C36 0.044(6) 0.038(6) 0.056(7) -0.007(5) 0.008(5) 0.009(5)
C37 0.074(8) 0.024(5) 0.071(8) 0.002(5) 0.022(7) -0.010(5)
C38 0.021(5) 0.058(7) 0.052(7) -0.006(5) -0.006(5) 0.012(4)
C39 0.032(5) 0.035(5) 0.033(6) 0.002(4) -0.010(4) -0.011(4)
C40 0.034(6) 0.071(7) 0.064(8) -0.024(6) -0.003(5) -0.026(5)
C41 0.026(5) 0.045(6) 0.058(7) 0.007(5) 0.001(5) 0.002(4)
C42 0.050(6) 0.034(5) 0.044(7) 0.002(5) -0.006(5) -0.013(5)
C43 0.028(5) 0.024(5) 0.034(6) -0.007(4) -0.009(4) -0.006(4)
C44 0.026(5) 0.017(4) 0.039(6) -0.001(4) -0.014(4) 0.003(3)
C45 0.019(4) 0.023(5) 0.054(7) -0.002(4) -0.004(4) -0.005(3)
C46 0.030(5) 0.028(5) 0.039(6) 0.003(4) -0.007(4) -0.003(4)
C47 0.036(5) 0.026(5) 0.044(6) 0.005(4) -0.017(5) -0.002(4)
C48 0.027(5) 0.013(4) 0.034(5) 0.001(4) -0.010(4) 0.001(3)
C49 0.021(5) 0.033(5) 0.037(6) -0.011(4) -0.004(4) -0.009(4)
C50 0.031(6) 0.041(6) 0.063(7) 0.007(5) -0.019(5) -0.005(4)
C51 0.038(6) 0.028(5) 0.040(6) -0.008(4) -0.005(5) -0.005(4)
C52 0.049(6) 0.037(6) 0.045(7) -0.003(5) -0.001(5) -0.002(5)
C53 0.020(5) 0.025(5) 0.043(6) 0.000(4) -0.006(4) 0.001(4)
C54 0.029(5) 0.046(6) 0.036(6) -0.002(4) -0.010(4) 0.006(4)
C55 0.045(6) 0.036(6) 0.045(7) 0.003(5) -0.012(5) -0.003(4)
C56 0.024(5) 0.036(5) 0.042(6) -0.001(4) -0.006(4) -0.007(4)

loop_
_atom_type_symbol
_atom_type_description
_atom_type_scat_dispersion_real
_atom_type_scat_dispersion_imag
_atom_type_scat_source
C C 0.0033 0.0016 'International Tables Vol C Tables 4.2.6.8 and 6.1.1.4'
H H 0.0000 0.0000 'International Tables Vol C Tables 4.2.6.8 and 6.1.1.4'
O O 0.0106 0.0060 'International Tables Vol C Tables 4.2.6.8 and 6.1.1.4'
Te Te -0.5308 1.6751 'International Tables Vol C Tables 4.2.6.8 and 6.1.1.4'

loop_
_geom_angle_atom_site_label_1
_geom_angle_atom_site_label_2
_geom_angle_atom_site_label_3
_geom_angle
_geom_angle_site_symmetry_1
_geom_angle_site_symmetry_3
_geom_angle_publ_flag
O1 Te1 O2 80.0(2) . . ?
O1 Te1 O3 82.4(2) . . ?
O3 Te1 O2 156.5(2) . . ?
O4 Te1 O1 97.5(2) . . ?
O4 Te1 O2 85.0(2) . . ?
O4 Te1 O3 81.9(2) . . ?
O5 Te2 O6 80.8(2) . . ?
O5 Te2 O8 82.3(2) . . ?
O7 Te2 O5 100.4(2) . . ?
O7 Te2 O6 83.4(2) . . ?
O7 Te2 O8 81.3(2) . . ?
O8 Te2 O6 154.7(2) . . ?
C1 O1 Te1 114.8(5) . . ?
C2 O2 Te1 113.7(5) . . ?
C15 O3 Te1 112.6(5) . . ?
C16 O4 Te1 113.2(6) . . ?
C29 O5 Te2 115.6(5) . . ?
C30 O6 Te2 114.7(5) . . ?
C43 O7 Te2 114.1(5) . . ?
C44 O8 Te2 113.7(5) . . ?
O1 C1 C6 120.4(8) . . ?
C2 C1 O1 115.5(7) . . ?
C2 C1 C6 124.1(8) . . ?
O2 C2 C1 114.0(8) . . ?
O2 C2 C3 124.4(8) . . ?
C1 C2 C3 121.2(7) . . ?
C2 C3 C4 115.4(8) . . ?
C2 C3 C7 121.0(7) . . ?
C4 C3 C7 123.3(8) . . ?
C3 C4 H4 118.6 . . ?
C5 C4 C3 122.9(8) . . ?
C5 C4 H4 118.6 . . ?
C4 C5 H5 118.7 . . ?
C4 C5 C6 122.5(8) . . ?
C6 C5 H5 118.7 . . ?
C1 C6 C5 113.7(8) . . ?
C1 C6 C11 123.0(8) . . ?
C5 C6 C11 123.3(7) . . ?
C3 C7 C8 113.1(7) . . ?
C3 C7 C9 108.1(8) . . ?
C3 C7 C10 111.7(7) . . ?
C8 C7 C9 105.8(8) . . ?
C10 C7 C8 106.4(8) . . ?
C10 C7 C9 111.6(7) . . ?
C7 C8 H8A 109.5 . . ?
C7 C8 H8B 109.5 . . ?
C7 C8 H8C 109.5 . . ?
H8A C8 H8B 109.5 . . ?
H8A C8 H8C 109.5 . . ?
H8B C8 H8C 109.5 . . ?
C7 C9 H9A 109.5 . . ?
C7 C9 H9B 109.5 . . ?
C7 C9 H9C 109.5 . . ?
H9A C9 H9B 109.5 . . ?
H9A C9 H9C 109.5 . . ?
H9B C9 H9C 109.5 . . ?
C7 C10 H10A 109.5 . . ?
C7 C10 H10B 109.5 . . ?
C7 C10 H10C 109.5 . . ?
H10A C10 H10B 109.5 . . ?
H10A C10 H10C 109.5 . . ?
H10B C10 H10C 109.5 . . ?
C6 C11 C12 111.2(7) . . ?
C6 C11 C13 111.2(8) . . ?
C6 C11 C14 112.5(8) . . ?
C12 C11 C13 107.4(8) . . ?
C12 C11 C14 107.8(8) . . ?
C14 C11 C13 106.5(7) . . ?
C11 C12 H12A 109.5 . . ?
C11 C12 H12B 109.5 . . ?
C11 C12 H12C 109.5 . . ?
H12A C12 H12B 109.5 . . ?
H12A C12 H12C 109.5 . . ?
H12B C12 H12C 109.5 . . ?
C11 C13 H13A 109.5 . . ?
C11 C13 H13B 109.5 . . ?
C11 C13 H13C 109.5 . . ?
H13A C13 H13B 109.5 . . ?
H13A C13 H13C 109.5 . . ?
H13B C13 H13C 109.5 . . ?
C11 C14 H14A 109.5 . . ?
C11 C14 H14B 109.5 . . ?
C11 C14 H14C 109.5 . . ?
H14A C14 H14B 109.5 . . ?
H14A C14 H14C 109.5 . . ?
H14B C14 H14C 109.5 . . ?
O3 C15 C16 114.1(8) . . ?
O3 C15 C20 122.3(8) . . ?
C20 C15 C16 123.6(8) . . ?
O4 C16 C15 116.4(8) . . ?
O4 C16 C17 122.0(8) . . ?
C15 C16 C17 121.6(8) . . ?
C16 C17 C21 121.1(8) . . ?
C18 C17 C16 114.2(9) . . ?
C18 C17 C21 124.6(8) . . ?
C17 C18 H18 118.2 . . ?
C19 C18 C17 123.5(9) . . ?
C19 C18 H18 118.2 . . ?
C18 C19 H19 118.1 . . ?
C18 C19 C20 123.9(9) . . ?
C20 C19 H19 118.1 . . ?
C15 C20 C19 113.1(8) . . ?
C15 C20 C25 123.5(8) . . ?
C19 C20 C25 123.4(8) . . ?
C22 C21 C17 109.3(7) . . ?
C23 C21 C17 110.9(7) . . ?
C23 C21 C22 109.7(8) . . ?
C23 C21 C24 108.8(8) . . ?
C24 C21 C17 111.1(7) . . ?
C24 C21 C22 107.0(7) . . ?
C21 C22 H22A 109.5 . . ?
C21 C22 H22B 109.5 . . ?
C21 C22 H22C 109.5 . . ?
H22A C22 H22B 109.5 . . ?
H22A C22 H22C 109.5 . . ?
H22B C22 H22C 109.5 . . ?
C21 C23 H23A 109.5 . . ?
C21 C23 H23B 109.5 . . ?
C21 C23 H23C 109.5 . . ?
H23A C23 H23B 109.5 . . ?
H23A C23 H23C 109.5 . . ?
H23B C23 H23C 109.5 . . ?
C21 C24 H24A 109.5 . . ?
C21 C24 H24B 109.5 . . ?
C21 C24 H24C 109.5 . . ?
H24A C24 H24B 109.5 . . ?
H24A C24 H24C 109.5 . . ?
H24B C24 H24C 109.5 . . ?
C20 C25 C26 110.2(7) . . ?
C20 C25 C27 110.1(7) . . ?
C26 C25 C27 110.0(8) . . ?
C28 C25 C20 110.9(8) . . ?
C28 C25 C26 107.4(7) . . ?
C28 C25 C27 108.3(7) . . ?
C25 C26 H26A 109.5 . . ?
C25 C26 H26B 109.5 . . ?
C25 C26 H26C 109.5 . . ?
H26A C26 H26B 109.5 . . ?
H26A C26 H26C 109.5 . . ?
H26B C26 H26C 109.5 . . ?
C25 C27 H27A 109.5 . . ?
C25 C27 H27B 109.5 . . ?
C25 C27 H27C 109.5 . . ?
H27A C27 H27B 109.5 . . ?
H27A C27 H27C 109.5 . . ?
H27B C27 H27C 109.5 . . ?
C25 C28 H28A 109.5 . . ?
C25 C28 H28B 109.5 . . ?
C25 C28 H28C 109.5 . . ?
H28A C28 H28B 109.5 . . ?
H28A C28 H28C 109.5 . . ?
H28B C28 H28C 109.5 . . ?
O5 C29 C30 116.1(8) . . ?
O5 C29 C34 121.3(7) . . ?
C34 C29 C30 122.6(9) . . ?
O6 C30 C29 112.4(8) . . ?
C31 C30 O6 125.0(8) . . ?
C31 C30 C29 122.5(9) . . ?
C30 C31 C32 114.1(8) . . ?
C30 C31 C35 121.7(9) . . ?
C32 C31 C35 124.2(9) . . ?
C31 C32 H32 118.0 . . ?
C31 C32 C33 124.0(9) . . ?
C33 C32 H32 118.0 . . ?
C32 C33 H33 118.9 . . ?
C32 C33 C34 122.3(9) . . ?
C34 C33 H33 118.9 . . ?
C29 C34 C33 114.4(8) . . ?
C29 C34 C39 121.1(8) . . ?
C33 C34 C39 124.3(9) . . ?
C31 C35 C36 111.1(8) . . ?
C31 C35 C38 108.7(7) . . ?
C37 C35 C31 111.3(8) . . ?
C37 C35 C36 107.4(8) . . ?
C37 C35 C38 109.9(9) . . ?
C38 C35 C36 108.5(8) . . ?
C35 C36 H36A 109.5 . . ?
C35 C36 H36B 109.5 . . ?
C35 C36 H36C 109.5 . . ?
H36A C36 H36B 109.5 . . ?
H36A C36 H36C 109.5 . . ?
H36B C36 H36C 109.5 . . ?
C35 C37 H37A 109.5 . . ?
C35 C37 H37B 109.5 . . ?
C35 C37 H37C 109.5 . . ?
H37A C37 H37B 109.5 . . ?
H37A C37 H37C 109.5 . . ?
H37B C37 H37C 109.5 . . ?
C35 C38 H38A 109.5 . . ?
C35 C38 H38B 109.5 . . ?
C35 C38 H38C 109.5 . . ?
H38A C38 H38B 109.5 . . ?
H38A C38 H38C 109.5 . . ?
H38B C38 H38C 109.5 . . ?
C34 C39 C40 110.2(8) . . ?
C41 C39 C34 108.8(7) . . ?
C41 C39 C40 109.0(8) . . ?
C41 C39 C42 111.6(8) . . ?
C42 C39 C34 109.8(7) . . ?
C42 C39 C40 107.3(7) . . ?
C39 C40 H40A 109.5 . . ?
C39 C40 H40B 109.5 . . ?
C39 C40 H40C 109.5 . . ?
H40A C40 H40B 109.5 . . ?
H40A C40 H40C 109.5 . . ?
H40B C40 H40C 109.5 . . ?
C39 C41 H41A 109.5 . . ?
C39 C41 H41B 109.5 . . ?
C39 C41 H41C 109.5 . . ?
H41A C41 H41B 109.5 . . ?
H41A C41 H41C 109.5 . . ?
H41B C41 H41C 109.5 . . ?
C39 C42 H42A 109.5 . . ?
C39 C42 H42B 109.5 . . ?
C39 C42 H42C 109.5 . . ?
H42A C42 H42B 109.5 . . ?
H42A C42 H42C 109.5 . . ?
H42B C42 H42C 109.5 . . ?
O7 C43 C44 116.8(7) . . ?
O7 C43 C48 121.7(7) . . ?
C44 C43 C48 121.5(8) . . ?
O8 C44 C43 113.1(7) . . ?
C45 C44 O8 123.8(7) . . ?
C45 C44 C43 123.1(7) . . ?
C44 C45 C46 115.4(7) . . ?
C44 C45 C49 121.5(7) . . ?
C46 C45 C49 123.1(8) . . ?
C45 C46 H46 119.0 . . ?
C45 C46 C47 122.0(9) . . ?
C47 C46 H46 119.0 . . ?
C46 C47 H47 118.3 . . ?
C48 C47 C46 123.5(8) . . ?
C48 C47 H47 118.3 . . ?
C43 C48 C53 120.8(8) . . ?
C47 C48 C43 114.4(7) . . ?
C47 C48 C53 124.7(7) . . ?
C45 C49 C50 110.2(8) . . ?
C45 C49 C51 112.7(7) . . ?
C45 C49 C52 110.5(7) . . ?
C50 C49 C52 105.9(7) . . ?
C51 C49 C50 109.5(7) . . ?
C51 C49 C52 107.9(7) . . ?
C49 C50 H50A 109.5 . . ?
C49 C50 H50B 109.5 . . ?
C49 C50 H50C 109.5 . . ?
H50A C50 H50B 109.5 . . ?
H50A C50 H50C 109.5 . . ?
H50B C50 H50C 109.5 . . ?
C49 C51 H51A 109.5 . . ?
C49 C51 H51B 109.5 . . ?
C49 C51 H51C 109.5 . . ?
H51A C51 H51B 109.5 . . ?
H51A C51 H51C 109.5 . . ?
H51B C51 H51C 109.5 . . ?
C49 C52 H52A 109.5 . . ?
C49 C52 H52B 109.5 . . ?
C49 C52 H52C 109.5 . . ?
H52A C52 H52B 109.5 . . ?
H52A C52 H52C 109.5 . . ?
H52B C52 H52C 109.5 . . ?
C54 C53 C48 110.3(7) . . ?
C55 C53 C48 110.2(7) . . ?
C55 C53 C54 108.1(7) . . ?
C56 C53 C48 110.4(7) . . ?
C56 C53 C54 107.4(7) . . ?
C56 C53 C55 110.3(8) . . ?
C53 C54 H54A 109.5 . . ?
C53 C54 H54B 109.5 . . ?
C53 C54 H54C 109.5 . . ?
H54A C54 H54B 109.5 . . ?
H54A C54 H54C 109.5 . . ?
H54B C54 H54C 109.5 . . ?
C53 C55 H55A 109.5 . . ?
C53 C55 H55B 109.5 . . ?
C53 C55 H55C 109.5 . . ?
H55A C55 H55B 109.5 . . ?
H55A C55 H55C 109.5 . . ?
H55B C55 H55C 109.5 . . ?
C53 C56 H56A 109.5 . . ?
C53 C56 H56B 109.5 . . ?
C53 C56 H56C 109.5 . . ?
H56A C56 H56B 109.5 . . ?
H56A C56 H56C 109.5 . . ?
H56B C56 H56C 109.5 . . ?

loop_
_geom_bond_atom_site_label_1
_geom_bond_atom_site_label_2
_geom_bond_distance
_geom_bond_site_symmetry_2
_geom_bond_publ_flag
Te1 O1 1.946(5) . ?
Te1 O2 2.020(6) . ?
Te1 O3 2.001(6) . ?
Te1 O4 1.944(6) . ?
Te2 O5 1.955(6) . ?
Te2 O6 2.026(6) . ?
Te2 O7 1.949(5) . ?
Te2 O8 2.000(6) . ?
O1 C1 1.393(10) . ?
O2 C2 1.371(9) . ?
O3 C15 1.380(9) . ?
O4 C16 1.388(10) . ?
O5 C29 1.382(10) . ?
O6 C30 1.392(10) . ?
O7 C43 1.377(10) . ?
O8 C44 1.387(9) . ?
C1 C2 1.391(12) . ?
C1 C6 1.404(11) . ?
C2 C3 1.395(12) . ?
C3 C4 1.401(11) . ?
C3 C7 1.521(12) . ?
C4 H4 0.9500 . ?
C4 C5 1.385(11) . ?
C5 H5 0.9500 . ?
C5 C6 1.407(12) . ?
C6 C11 1.513(13) . ?
C7 C8 1.549(12) . ?
C7 C9 1.567(12) . ?
C7 C10 1.544(12) . ?
C8 H8A 0.9800 . ?
C8 H8B 0.9800 . ?
C8 H8C 0.9800 . ?
C9 H9A 0.9800 . ?
C9 H9B 0.9800 . ?
C9 H9C 0.9800 . ?
C10 H10A 0.9800 . ?
C10 H10B 0.9800 . ?
C10 H10C 0.9800 . ?
C11 C12 1.533(12) . ?
C11 C13 1.550(12) . ?
C11 C14 1.534(11) . ?
C12 H12A 0.9800 . ?
C12 H12B 0.9800 . ?
C12 H12C 0.9800 . ?
C13 H13A 0.9800 . ?
C13 H13B 0.9800 . ?
C13 H13C 0.9800 . ?
C14 H14A 0.9800 . ?
C14 H14B 0.9800 . ?
C14 H14C 0.9800 . ?
C15 C16 1.405(12) . ?
C15 C20 1.396(12) . ?
C16 C17 1.416(12) . ?
C17 C18 1.383(12) . ?
C17 C21 1.535(13) . ?
C18 H18 0.9500 . ?
C18 C19 1.376(13) . ?
C19 H19 0.9500 . ?
C19 C20 1.403(11) . ?
C20 C25 1.538(13) . ?
C21 C22 1.532(11) . ?
C21 C23 1.525(11) . ?
C21 C24 1.526(12) . ?
C22 H22A 0.9800 . ?
C22 H22B 0.9800 . ?
C22 H22C 0.9800 . ?
C23 H23A 0.9800 . ?
C23 H23B 0.9800 . ?
C23 H23C 0.9800 . ?
C24 H24A 0.9800 . ?
C24 H24B 0.9800 . ?
C24 H24C 0.9800 . ?
C25 C26 1.539(11) . ?
C25 C27 1.543(11) . ?
C25 C28 1.522(11) . ?
C26 H26A 0.9800 . ?
C26 H26B 0.9800 . ?
C26 H26C 0.9800 . ?
C27 H27A 0.9800 . ?
C27 H27B 0.9800 . ?
C27 H27C 0.9800 . ?
C28 H28A 0.9800 . ?
C28 H28B 0.9800 . ?
C28 H28C 0.9800 . ?
C29 C30 1.440(12) . ?
C29 C34 1.386(12) . ?
C30 C31 1.391(12) . ?
C31 C32 1.392(13) . ?
C31 C35 1.515(12) . ?
C32 H32 0.9500 . ?
C32 C33 1.402(12) . ?
C33 H33 0.9500 . ?
C33 C34 1.408(13) . ?
C34 C39 1.538(12) . ?
C35 C36 1.540(14) . ?
C35 C37 1.514(12) . ?
C35 C38 1.531(12) . ?
C36 H36A 0.9800 . ?
C36 H36B 0.9800 . ?
C36 H36C 0.9800 . ?
C37 H37A 0.9800 . ?
C37 H37B 0.9800 . ?
C37 H37C 0.9800 . ?
C38 H38A 0.9800 . ?
C38 H38B 0.9800 . ?
C38 H38C 0.9800 . ?
C39 C40 1.539(12) . ?
C39 C41 1.515(11) . ?
C39 C42 1.523(12) . ?
C40 H40A 0.9800 . ?
C40 H40B 0.9800 . ?
C40 H40C 0.9800 . ?
C41 H41A 0.9800 . ?
C41 H41B 0.9800 . ?
C41 H41C 0.9800 . ?
C42 H42A 0.9800 . ?
C42 H42B 0.9800 . ?
C42 H42C 0.9800 . ?
C43 C44 1.404(11) . ?
C43 C48 1.415(10) . ?
C44 C45 1.387(12) . ?
C45 C46 1.391(11) . ?
C45 C49 1.520(11) . ?
C46 H46 0.9500 . ?
C46 C47 1.395(11) . ?
C47 H47 0.9500 . ?
C47 C48 1.391(12) . ?
C48 C53 1.543(11) . ?
C49 C50 1.529(12) . ?
C49 C51 1.524(11) . ?
C49 C52 1.554(12) . ?
C50 H50A 0.9800 . ?
C50 H50B 0.9800 . ?
C50 H50C 0.9800 . ?
C51 H51A 0.9800 . ?
C51 H51B 0.9800 . ?
C51 H51C 0.9800 . ?
C52 H52A 0.9800 . ?
C52 H52B 0.9800 . ?
C52 H52C 0.9800 . ?
C53 C54 1.540(11) . ?
C53 C55 1.526(13) . ?
C53 C56 1.524(11) . ?
C54 H54A 0.9800 . ?
C54 H54B 0.9800 . ?
C54 H54C 0.9800 . ?
C55 H55A 0.9800 . ?
C55 H55B 0.9800 . ?
C55 H55C 0.9800 . ?
C56 H56A 0.9800 . ?
C56 H56B 0.9800 . ?
C56 H56C 0.9800 . ?

loop_
_geom_torsion_atom_site_label_1
_geom_torsion_atom_site_label_2
_geom_torsion_atom_site_label_3
_geom_torsion_atom_site_label_4
_geom_torsion
_geom_torsion_site_symmetry_1
_geom_torsion_site_symmetry_2
_geom_torsion_site_symmetry_3
_geom_torsion_site_symmetry_4
_geom_torsion_publ_flag
Te1 O1 C1 C2 -7.4(9) . . . . ?
Te1 O1 C1 C6 175.4(6) . . . . ?
Te1 O2 C2 C1 12.5(9) . . . . ?
Te1 O2 C2 C3 -173.5(7) . . . . ?
Te1 O3 C15 C16 11.8(7) . . . . ?
Te1 O3 C15 C20 -167.7(5) . . . . ?
Te1 O4 C16 C15 -6.8(8) . . . . ?
Te1 O4 C16 C17 173.9(5) . . . . ?
Te2 O5 C29 C30 1.5(9) . . . . ?
Te2 O5 C29 C34 -179.5(6) . . . . ?
Te2 O6 C30 C29 -7.2(8) . . . . ?
Te2 O6 C30 C31 176.1(6) . . . . ?
Te2 O7 C43 C44 2.1(9) . . . . ?
Te2 O7 C43 C48 -175.2(6) . . . . ?
Te2 O8 C44 C43 -10.5(9) . . . . ?
Te2 O8 C44 C45 172.4(7) . . . . ?
O1 C1 C2 O2 -3.6(10) . . . . ?
O1 C1 C2 C3 -177.8(8) . . . . ?
O1 C1 C6 C5 -179.4(7) . . . . ?
O1 C1 C6 C11 3.2(12) . . . . ?
O2 C2 C3 C4 -176.1(8) . . . . ?
O2 C2 C3 C7 -2.6(14) . . . . ?
O3 C15 C16 O4 -3.5(9) . . . . ?
O3 C15 C16 C17 175.8(6) . . . . ?
O3 C15 C20 C19 -176.5(6) . . . . ?
O3 C15 C20 C25 2.7(11) . . . . ?
O4 C16 C17 C18 -177.4(6) . . . . ?
O4 C16 C17 C21 -0.6(11) . . . . ?
O5 C29 C30 O6 3.8(10) . . . . ?
O5 C29 C30 C31 -179.4(7) . . . . ?
O5 C29 C34 C33 177.6(7) . . . . ?
O5 C29 C34 C39 -5.4(12) . . . . ?
O6 C30 C31 C32 176.8(7) . . . . ?
O6 C30 C31 C35 -1.9(12) . . . . ?
O7 C43 C44 O8 5.6(11) . . . . ?
O7 C43 C44 C45 -177.2(8) . . . . ?
O7 C43 C48 C47 -179.6(8) . . . . ?
O7 C43 C48 C53 1.2(12) . . . . ?
O8 C44 C45 C46 174.7(8) . . . . ?
O8 C44 C45 C49 -7.5(13) . . . . ?
C1 C2 C3 C4 -2.5(13) . . . . ?
C1 C2 C3 C7 171.1(8) . . . . ?
C1 C6 C11 C12 58.1(11) . . . . ?
C1 C6 C11 C13 -61.6(11) . . . . ?
C1 C6 C11 C14 179.1(8) . . . . ?
C2 C1 C6 C5 3.8(12) . . . . ?
C2 C1 C6 C11 -173.7(8) . . . . ?
C2 C3 C4 C5 2.6(13) . . . . ?
C2 C3 C7 C8 176.6(9) . . . . ?
C2 C3 C7 C9 -66.6(10) . . . . ?
C2 C3 C7 C10 56.5(12) . . . . ?
C3 C4 C5 C6 0.5(13) . . . . ?
C4 C3 C7 C8 -10.4(12) . . . . ?
C4 C3 C7 C9 106.4(9) . . . . ?
C4 C3 C7 C10 -130.5(9) . . . . ?
C4 C5 C6 C1 -3.6(12) . . . . ?
C4 C5 C6 C11 173.9(8) . . . . ?
C5 C6 C11 C12 -119.2(9) . . . . ?
C5 C6 C11 C13 121.2(9) . . . . ?
C5 C6 C11 C14 1.8(12) . . . . ?
C6 C1 C2 O2 173.4(8) . . . . ?
C6 C1 C2 C3 -0.8(13) . . . . ?
C7 C3 C4 C5 -170.7(8) . . . . ?
C15 C16 C17 C18 3.3(11) . . . . ?
C15 C16 C17 C21 -179.9(7) . . . . ?
C15 C20 C25 C26 59.7(10) . . . . ?
C15 C20 C25 C27 -61.8(10) . . . . ?
C15 C20 C25 C28 178.4(7) . . . . ?
C16 C15 C20 C19 4.0(10) . . . . ?
C16 C15 C20 C25 -176.8(7) . . . . ?
C16 C17 C18 C19 -1.9(11) . . . . ?
C16 C17 C21 C22 -60.9(10) . . . . ?
C16 C17 C21 C23 60.1(10) . . . . ?
C16 C17 C21 C24 -178.7(7) . . . . ?
C17 C18 C19 C20 1.6(13) . . . . ?
C18 C17 C21 C22 115.6(9) . . . . ?
C18 C17 C21 C23 -123.4(9) . . . . ?
C18 C17 C21 C24 -2.2(11) . . . . ?
C18 C19 C20 C15 -2.5(11) . . . . ?
C18 C19 C20 C25 178.3(7) . . . . ?
C19 C20 C25 C26 -121.2(8) . . . . ?
C19 C20 C25 C27 117.4(8) . . . . ?
C19 C20 C25 C28 -2.4(10) . . . . ?
C20 C15 C16 O4 176.0(6) . . . . ?
C20 C15 C16 C17 -4.7(12) . . . . ?
C21 C17 C18 C19 -178.6(7) . . . . ?
C29 C30 C31 C32 0.5(11) . . . . ?
C29 C30 C31 C35 -178.2(8) . . . . ?
C29 C34 C39 C40 -176.5(8) . . . . ?
C29 C34 C39 C41 -57.1(11) . . . . ?
C29 C34 C39 C42 65.4(10) . . . . ?
C30 C29 C34 C33 -3.4(12) . . . . ?
C30 C29 C34 C39 173.6(7) . . . . ?
C30 C31 C32 C33 -0.4(12) . . . . ?
C30 C31 C35 C36 171.3(7) . . . . ?
C30 C31 C35 C37 51.7(12) . . . . ?
C30 C31 C35 C38 -69.5(10) . . . . ?
C31 C32 C33 C34 -1.7(13) . . . . ?
C32 C31 C35 C36 -7.3(12) . . . . ?
C32 C31 C35 C37 -126.9(10) . . . . ?
C32 C31 C35 C38 112.0(10) . . . . ?
C32 C33 C34 C29 3.5(12) . . . . ?
C32 C33 C34 C39 -173.4(8) . . . . ?
C33 C34 C39 C40 0.2(12) . . . . ?
C33 C34 C39 C41 119.6(9) . . . . ?
C33 C34 C39 C42 -117.9(9) . . . . ?
C34 C29 C30 O6 -175.2(7) . . . . ?
C34 C29 C30 C31 1.6(13) . . . . ?
C35 C31 C32 C33 178.3(8) . . . . ?
C43 C44 C45 C46 -2.2(13) . . . . ?
C43 C44 C45 C49 175.6(8) . . . . ?
C43 C48 C53 C54 178.1(8) . . . . ?
C43 C48 C53 C55 58.8(10) . . . . ?
C43 C48 C53 C56 -63.3(11) . . . . ?
C44 C43 C48 C47 3.3(12) . . . . ?
C44 C43 C48 C53 -175.9(8) . . . . ?
C44 C45 C46 C47 0.9(14) . . . . ?
C44 C45 C49 C50 -58.2(11) . . . . ?
C44 C45 C49 C51 64.4(11) . . . . ?
C44 C45 C49 C52 -174.8(9) . . . . ?
C45 C46 C47 C48 2.6(15) . . . . ?
C46 C45 C49 C50 119.4(10) . . . . ?
C46 C45 C49 C51 -118.0(9) . . . . ?
C46 C45 C49 C52 2.8(12) . . . . ?
C46 C47 C48 C43 -4.6(13) . . . . ?
C46 C47 C48 C53 174.6(8) . . . . ?
C47 C48 C53 C54 -1.0(12) . . . . ?
C47 C48 C53 C55 -120.3(10) . . . . ?
C47 C48 C53 C56 117.6(9) . . . . ?
C48 C43 C44 O8 -177.1(8) . . . . ?
C48 C43 C44 C45 0.1(13) . . . . ?
C49 C45 C46 C47 -176.8(8) . . . . ?
